data_7200318
loop_
_publ_author_name
'Yang, Guang'
'Zhang, Pei-Pei'
'Liu, Li-Li'
'Kou, Jun-Feng'
'Hou, Hong-Wei'
'Fan, Yao-Ting'

_publ_section_title
;
 3D binary silver(I) 1,2,4-triazolates: syntheses, structures and
 topologies
;
_journal_issue 4
_journal_name_full CrystEngComm
_journal_page_first 663
_journal_paper_doi 10.1039/b813024h
_journal_volume 11
_journal_year 2009
_chemical_formula_sum 'C14 H10 Ag N3'
_chemical_formula_weight 328.12
_chemical_name_systematic
;
?
;
_space_group_IT_number 122
_symmetry_cell_setting tetragonal
_symmetry_space_group_name_Hall 'I -4 2bw'
_symmetry_space_group_name_H-M 'I -4 2 d'
_atom_sites_solution_hydrogens geom
_atom_sites_solution_primary direct
_atom_sites_solution_secondary difmap
_audit_creation_method SHELXL-97
_cell_angle_alpha 90.00
_cell_angle_beta 90.00
_cell_angle_gamma 90.00
_cell_formula_units_Z 24
_cell_length_a 13.6784(19)
_cell_length_b 13.6784(19)
_cell_length_c 39.742(8)
_cell_measurement_temperature 298(2)
_cell_volume 7436(2)
_computing_cell_refinement RAXIS
_computing_data_collection RAXIS
_computing_data_reduction RAXIS
_computing_molecular_graphics 'Bruker SHELXTL'
_computing_publication_material 'Bruker SHELXTL'
_computing_structure_refinement 'SHELXL-97 (Sheldrick, 1997)'
_computing_structure_solution 'SHELXS-97 (Sheldrick, 1990)'
_diffrn_ambient_temperature 298(2)
_diffrn_measured_fraction_theta_full 0.997
_diffrn_measured_fraction_theta_max 0.997
_diffrn_measurement_device_type R-AXIS-IV
_diffrn_measurement_method 'Oscillation frames'
_diffrn_radiation_monochromator graphite
_diffrn_radiation_source 'fine-focus sealed tube'
_diffrn_radiation_type MoK\a
_diffrn_radiation_wavelength 0.71073
_diffrn_reflns_av_R_equivalents 0.0278
_diffrn_reflns_av_sigmaI/netI 0.0193
_diffrn_reflns_limit_h_max 17
_diffrn_reflns_limit_h_min 0
_diffrn_reflns_limit_k_max 17
_diffrn_reflns_limit_k_min -17
_diffrn_reflns_limit_l_max 51
_diffrn_reflns_limit_l_min -51
_diffrn_reflns_number 14638
_diffrn_reflns_theta_full 27.56
_diffrn_reflns_theta_max 27.56
_diffrn_reflns_theta_min 1.57
_exptl_absorpt_coefficient_mu 1.609
_exptl_absorpt_correction_T_max 0.7286
_exptl_absorpt_correction_T_min 0.6107
_exptl_absorpt_correction_type multi-scan
_exptl_absorpt_process_details 'ABSCOR (Higashi, 1995)'
_exptl_crystal_colour colorless
_exptl_crystal_density_diffrn 1.759
_exptl_crystal_density_method 'not measured'
_exptl_crystal_description prism
_exptl_crystal_F_000 3888
_exptl_crystal_size_max 0.34
_exptl_crystal_size_mid 0.27
_exptl_crystal_size_min 0.21
_refine_diff_density_max 0.395
_refine_diff_density_min -0.814
_refine_diff_density_rms 0.084
_refine_ls_abs_structure_details 'Flack H D (1983), Acta Cryst. A39, 876-881'
_refine_ls_abs_structure_Flack 0.51(4)
_refine_ls_extinction_coef 0.00106(4)
_refine_ls_extinction_expression Fc^*^=kFc[1+0.001xFc^2^\l^3^/sin(2\q)]^-1/4^
_refine_ls_extinction_method SHELXL
_refine_ls_goodness_of_fit_ref 1.156
_refine_ls_hydrogen_treatment constr
_refine_ls_matrix_type full
_refine_ls_number_parameters 247
_refine_ls_number_reflns 4276
_refine_ls_number_restraints 0
_refine_ls_restrained_S_all 1.156
_refine_ls_R_factor_all 0.0327
_refine_ls_R_factor_gt 0.0304
_refine_ls_shift/su_max 0.001
_refine_ls_shift/su_mean 0.000
_refine_ls_structure_factor_coef Fsqd
_refine_ls_weighting_details 'calc w=1/[\s^2^(Fo^2^)+(0.0275P)^2^+16.3639P] where P=(Fo^2^+2Fc^2^)/3'
_refine_ls_weighting_scheme calc
_refine_ls_wR_factor_gt 0.0683
_refine_ls_wR_factor_ref 0.0693
_reflns_number_gt 4109
_reflns_number_total 4276
_reflns_threshold_expression >2sigma(I)
_cod_data_source_file b813024h.txt
_cod_data_source_block AgPh2tz
_cod_depositor_comments
;
The following automatic conversions were performed:
'_symmetry_cell_setting' value 'Tetragonal' changed to 'tetragonal'
according to '/home/saulius/struct/CIF-dictionaries/cif_core.dic'
dictionary named 'cif_core.dic' version 2.4.1 from 2010-06-29.

Automatic conversion script
Id: cif_fix_enum 1527 2010-12-29 10:47:43Z saulius 
;
_cod_original_sg_symbol_H-M I-42d
_cod_database_code 7200318

loop_
_symmetry_equiv_pos_as_xyz
'x, y, z'
'-x, -y, z'
'y, -x, -z'
'-y, x, -z'
'-x+1/2, y, -z+3/4'
'x+1/2, -y, -z+3/4'
'-y+1/2, -x, z+3/4'
'y+1/2, x, z+3/4'
'x+1/2, y+1/2, z+1/2'
'-x+1/2, -y+1/2, z+1/2'
'y+1/2, -x+1/2, -z+1/2'
'-y+1/2, x+1/2, -z+1/2'
'-x+1, y+1/2, -z+5/4'
'x+1, -y+1/2, -z+5/4'
'-y+1, -x+1/2, z+5/4'
'y+1, x+1/2, z+5/4'

loop_
_atom_site_label
_atom_site_type_symbol
_atom_site_fract_x
_atom_site_fract_y
_atom_site_fract_z
_atom_site_U_iso_or_equiv
_atom_site_adp_type
_atom_site_occupancy
_atom_site_symmetry_multiplicity
_atom_site_calc_flag
_atom_site_refinement_flags
_atom_site_disorder_assembly
_atom_site_disorder_group
Ag1 Ag 0.11464(2) 0.62119(2) 0.250724(11) 0.03188(9) Uani 1 1 d . . .
Ag2 Ag 0.5000 0.5000 0.343860(7) 0.02642(9) Uani 1 2 d S . .
N1 N 0.2300(2) 0.5561(2) 0.28140(9) 0.0250(7) Uani 1 1 d . . .
N2 N 0.2423(2) 0.4579(2) 0.27567(9) 0.0278(7) Uani 1 1 d . . .
N3 N 0.35855(18) 0.5046(3) 0.31164(6) 0.0257(5) Uani 1 1 d . . .
N4 N 0.5000 0.5000 0.40155(8) 0.0251(7) Uani 1 2 d S . .
N5 N 0.4899(3) 0.45078(19) 0.45533(6) 0.0266(6) Uani 1 1 d . . .
C1 C 0.3178(3) 0.4296(3) 0.29405(9) 0.0242(7) Uani 1 1 d . . .
C2 C 0.3003(3) 0.5823(3) 0.30291(9) 0.0240(7) Uani 1 1 d . . .
C3 C 0.4835(2) 0.4239(2) 0.42301(8) 0.0243(7) Uani 1 1 d . . .
C4 C 0.3509(3) 0.3270(3) 0.29293(9) 0.0271(7) Uani 1 1 d . . .
C5 C 0.4475(3) 0.3021(3) 0.28730(12) 0.0405(9) Uani 1 1 d . . .
H5 H 0.4946 0.3510 0.2859 0.049 Uiso 1 1 calc R . .
C6 C 0.4749(3) 0.2057(4) 0.28372(13) 0.0519(13) Uani 1 1 d . . .
H6 H 0.5402 0.1899 0.2801 0.062 Uiso 1 1 calc R . .
C7 C 0.4051(4) 0.1321(4) 0.28556(13) 0.0510(12) Uani 1 1 d . . .
H7 H 0.4235 0.0671 0.2830 0.061 Uiso 1 1 calc R . .
C8 C 0.3089(4) 0.1556(3) 0.29123(12) 0.0439(10) Uani 1 1 d . . .
H8 H 0.2619 0.1066 0.2924 0.053 Uiso 1 1 calc R . .
C9 C 0.2821(4) 0.2531(3) 0.29518(12) 0.0339(9) Uani 1 1 d . . .
H9 H 0.2171 0.2688 0.2994 0.041 Uiso 1 1 calc R . .
C10 C 0.3089(3) 0.6827(3) 0.31576(9) 0.0275(7) Uani 1 1 d . . .
C11 C 0.2706(4) 0.7608(4) 0.29743(13) 0.0360(10) Uani 1 1 d . . .
H11 H 0.2393 0.7486 0.2771 0.043 Uiso 1 1 calc R . .
C12 C 0.2781(4) 0.8559(3) 0.30888(12) 0.0465(11) Uani 1 1 d . . .
H12 H 0.2520 0.9071 0.2964 0.056 Uiso 1 1 calc R . .
C13 C 0.3250(4) 0.8746(3) 0.33928(13) 0.0530(12) Uani 1 1 d . . .
H13 H 0.3312 0.9384 0.3470 0.064 Uiso 1 1 calc R . .
C14 C 0.3621(4) 0.7982(4) 0.35779(12) 0.0515(12) Uani 1 1 d . . .
H14 H 0.3932 0.8107 0.3781 0.062 Uiso 1 1 calc R . .
C15 C 0.3537(3) 0.7031(3) 0.34653(10) 0.0373(9) Uani 1 1 d . . .
H15 H 0.3782 0.6522 0.3596 0.045 Uiso 1 1 calc R . .
C16 C 0.4601(3) 0.3223(3) 0.41381(8) 0.0281(7) Uani 1 1 d . . .
C17 C 0.4887(4) 0.2463(3) 0.43489(9) 0.0360(8) Uani 1 1 d . . .
H17 H 0.5257 0.2602 0.4539 0.043 Uiso 1 1 calc R . .
C18 C 0.4631(3) 0.1506(3) 0.42809(11) 0.0461(11) Uani 1 1 d . . .
H18 H 0.4825 0.1006 0.4425 0.055 Uiso 1 1 calc R . .
C19 C 0.4085(4) 0.1297(4) 0.39966(13) 0.0523(12) Uani 1 1 d . . .
H19 H 0.3912 0.0655 0.3949 0.063 Uiso 1 1 calc R . .
C20 C 0.3799(4) 0.2035(4) 0.37847(12) 0.0497(12) Uani 1 1 d . . .
H20 H 0.3438 0.1890 0.3593 0.060 Uiso 1 1 calc R . .
C21 C 0.4046(3) 0.2998(3) 0.38560(9) 0.0381(9) Uani 1 1 d . . .
H21 H 0.3839 0.3496 0.3714 0.046 Uiso 1 1 calc R . .

loop_
_atom_site_aniso_label
_atom_site_aniso_U_11
_atom_site_aniso_U_22
_atom_site_aniso_U_33
_atom_site_aniso_U_23
_atom_site_aniso_U_13
_atom_site_aniso_U_12
Ag1 0.03342(16) 0.03410(16) 0.02810(13) 0.00700(15) -0.00723(15) 0.00708(9)
Ag2 0.02799(17) 0.03043(18) 0.02085(15) 0.000 0.000 0.0009(2)
N1 0.0263(15) 0.0187(15) 0.0301(16) -0.0016(12) -0.0117(13) 0.0024(12)
N2 0.0235(15) 0.0275(15) 0.0325(18) -0.0033(13) -0.0125(13) -0.0002(12)
N3 0.0253(12) 0.0284(13) 0.0233(11) -0.0021(16) -0.0073(9) -0.0006(15)
N4 0.0283(18) 0.0304(19) 0.0164(14) 0.000 0.000 -0.007(3)
N5 0.0346(17) 0.0254(12) 0.0198(11) -0.0007(9) -0.0014(15) 0.0014(15)
C1 0.0283(18) 0.0246(17) 0.0199(16) 0.0039(13) -0.0011(14) -0.0020(13)
C2 0.0242(17) 0.0261(18) 0.0219(17) -0.0037(14) 0.0005(13) 0.0024(13)
C3 0.023(2) 0.0285(16) 0.0219(14) -0.0018(11) -0.0022(13) 0.0009(12)
C4 0.0282(18) 0.0304(18) 0.0226(16) -0.0031(13) -0.0081(14) 0.0031(14)
C5 0.033(2) 0.039(2) 0.050(2) -0.0094(19) -0.0087(18) 0.0033(17)
C6 0.038(3) 0.055(3) 0.063(3) -0.017(2) -0.0069(19) 0.0207(19)
C7 0.061(3) 0.035(2) 0.057(3) -0.011(2) -0.007(2) 0.015(2)
C8 0.051(3) 0.031(2) 0.050(3) 0.0001(19) -0.007(2) -0.0001(18)
C9 0.033(2) 0.032(2) 0.037(2) 0.0030(19) 0.0013(18) 0.0047(17)
C10 0.0222(17) 0.0292(18) 0.0310(18) -0.0067(14) -0.0052(14) -0.0011(13)
C11 0.040(2) 0.031(2) 0.037(2) 0.0011(19) -0.0099(19) 0.0040(17)
C12 0.053(3) 0.032(2) 0.055(3) -0.001(2) -0.005(2) 0.0020(19)
C13 0.058(3) 0.035(2) 0.065(3) -0.018(2) -0.003(2) 0.000(2)
C14 0.057(3) 0.050(3) 0.047(3) -0.026(2) -0.018(2) 0.004(2)
C15 0.038(2) 0.040(2) 0.034(2) -0.0090(17) -0.0134(17) 0.0073(17)
C16 0.0301(17) 0.0355(19) 0.0186(16) -0.0016(14) 0.0052(13) -0.0038(14)
C17 0.043(2) 0.0341(18) 0.0311(16) -0.0027(13) -0.0059(19) 0.0021(19)
C18 0.059(3) 0.038(2) 0.041(2) 0.0003(18) 0.0004(19) 0.0010(19)
C19 0.065(3) 0.040(2) 0.052(3) -0.014(2) 0.007(2) -0.017(2)
C20 0.059(3) 0.054(3) 0.037(2) -0.006(2) -0.005(2) -0.017(2)
C21 0.043(2) 0.045(2) 0.0264(18) 0.0002(16) -0.0058(17) -0.0111(18)

loop_
_atom_type_symbol
_atom_type_description
_atom_type_scat_dispersion_real
_atom_type_scat_dispersion_imag
_atom_type_scat_source
C C 0.0033 0.0016 'International Tables Vol C Tables 4.2.6.8 and 6.1.1.4'
H H 0.0000 0.0000 'International Tables Vol C Tables 4.2.6.8 and 6.1.1.4'
N N 0.0061 0.0033 'International Tables Vol C Tables 4.2.6.8 and 6.1.1.4'
Ag Ag -0.8971 1.1015 'International Tables Vol C Tables 4.2.6.8 and 6.1.1.4'

loop_
_geom_angle_atom_site_label_1
_geom_angle_atom_site_label_2
_geom_angle_atom_site_label_3
_geom_angle
_geom_angle_site_symmetry_1
_geom_angle_site_symmetry_3
_geom_angle_publ_flag
N1 Ag1 N2 154.16(10) . 12 ?
N1 Ag1 N5 114.21(11) . 7_564 ?
N2 Ag1 N5 87.27(12) 12 7_564 ?
N1 Ag1 N5 86.89(12) . 6_465 ?
N2 Ag1 N5 107.81(11) 12 6_465 ?
N5 Ag1 N5 91.11(11) 7_564 6_465 ?
N1 Ag1 Ag1 65.32(8) . 11_455 ?
N2 Ag1 Ag1 139.24(9) 12 11_455 ?
N5 Ag1 Ag1 52.79(8) 7_564 11_455 ?
N5 Ag1 Ag1 69.89(6) 6_465 11_455 ?
N1 Ag1 Ag1 136.13(9) . 12 ?
N2 Ag1 Ag1 63.97(8) 12 12 ?
N5 Ag1 Ag1 67.42(6) 7_564 12 ?
N5 Ag1 Ag1 49.73(8) 6_465 12 ?
Ag1 Ag1 Ag1 89.982(1) 11_455 12 ?
N4 Ag2 N3 123.48(6) . 2_665 ?
N4 Ag2 N3 123.48(6) . . ?
N3 Ag2 N3 113.04(13) 2_665 . ?
C2 N1 N2 106.3(3) . . ?
C2 N1 Ag1 140.2(2) . . ?
N2 N1 Ag1 113.3(3) . . ?
C1 N2 N1 106.9(3) . . ?
C1 N2 Ag1 136.1(3) . 11_455 ?
N1 N2 Ag1 115.4(3) . 11_455 ?
C1 N3 C2 102.5(2) . . ?
C1 N3 Ag2 127.2(3) . . ?
C2 N3 Ag2 130.1(3) . . ?
C3 N4 C3 102.6(3) . 2_665 ?
C3 N4 Ag2 128.69(17) . . ?
C3 N4 Ag2 128.69(17) 2_665 . ?
C3 N5 N5 106.37(18) . 2_665 ?
C3 N5 Ag1 123.4(2) . 15_554 ?
N5 N5 Ag1 118.0(2) 2_665 15_554 ?
C3 N5 Ag1 125.1(2) . 6_565 ?
N5 N5 Ag1 103.6(3) 2_665 6_565 ?
Ag1 N5 Ag1 77.48(7) 15_554 6_565 ?
N2 C1 N3 112.5(3) . . ?
N2 C1 C4 120.0(3) . . ?
N3 C1 C4 127.4(3) . . ?
N1 C2 N3 111.8(3) . . ?
N1 C2 C10 122.1(3) . . ?
N3 C2 C10 126.0(3) . . ?
N5 C3 N4 112.3(3) . . ?
N5 C3 C16 120.7(3) . . ?
N4 C3 C16 126.9(3) . . ?
C9 C4 C5 118.7(4) . . ?
C9 C4 C1 119.0(3) . . ?
C5 C4 C1 122.1(3) . . ?
C6 C5 C4 120.8(4) . . ?
C5 C6 C7 120.1(4) . . ?
C8 C7 C6 119.8(4) . . ?
C7 C8 C9 119.7(4) . . ?
C4 C9 C8 120.9(4) . . ?
C15 C10 C11 118.0(4) . . ?
C15 C10 C2 121.8(3) . . ?
C11 C10 C2 120.2(3) . . ?
C12 C11 C10 121.4(4) . . ?
C11 C12 C13 119.5(4) . . ?
C14 C13 C12 119.7(4) . . ?
C13 C14 C15 120.8(4) . . ?
C14 C15 C10 120.6(4) . . ?
C21 C16 C17 118.3(4) . . ?
C21 C16 C3 121.9(3) . . ?
C17 C16 C3 119.7(3) . . ?
C18 C17 C16 121.3(4) . . ?
C17 C18 C19 119.4(4) . . ?
C20 C19 C18 120.3(4) . . ?
C19 C20 C21 120.2(4) . . ?
C16 C21 C20 120.5(4) . . ?

loop_
_geom_bond_atom_site_label_1
_geom_bond_atom_site_label_2
_geom_bond_distance
_geom_bond_site_symmetry_2
_geom_bond_publ_flag
Ag1 N1 2.184(3) . ?
Ag1 N2 2.198(3) 12 ?
Ag1 N5 2.523(3) 7_564 ?
Ag1 N5 2.633(3) 6_465 ?
Ag1 Ag1 3.2277(6) 11_455 ?
Ag1 Ag1 3.2277(6) 12 ?
Ag2 N4 2.293(3) . ?
Ag2 N3 2.321(2) 2_665 ?
Ag2 N3 2.321(2) . ?
N1 C2 1.335(5) . ?
N1 N2 1.373(4) . ?
N2 C1 1.323(5) . ?
N2 Ag1 2.198(3) 11_455 ?
N3 C1 1.360(5) . ?
N3 C2 1.374(5) . ?
N4 C3 1.364(4) . ?
N4 C3 1.364(4) 2_665 ?
N5 C3 1.339(4) . ?
N5 N5 1.375(5) 2_665 ?
N5 Ag1 2.523(3) 15_554 ?
N5 Ag1 2.633(3) 6_565 ?
C1 C4 1.475(5) . ?
C2 C10 1.469(5) . ?
C3 C16 1.472(5) . ?
C4 C9 1.384(6) . ?
C4 C5 1.383(5) . ?
C5 C6 1.378(6) . ?
C6 C7 1.389(7) . ?
C7 C8 1.374(7) . ?
C8 C9 1.392(6) . ?
C10 C15 1.396(5) . ?
C10 C11 1.396(6) . ?
C11 C12 1.383(6) . ?
C12 C13 1.391(7) . ?
C13 C14 1.375(7) . ?
C14 C15 1.380(6) . ?
C16 C21 1.388(5) . ?
C16 C17 1.392(5) . ?
C17 C18 1.382(6) . ?
C18 C19 1.384(7) . ?
C19 C20 1.371(7) . ?
C20 C21 1.390(6) . ?
